data_1558436
loop_
_publ_author_name
'Habel, Deenamma'
'Nair, Divya S.'
'Kallingathodi, Zabeera'
'Mohan, Chithra'
'Pillai, Sarath M.'
'Nair, Rani R.'
'Thomas, Grace'
'Haleema, Simimole'
'Gopinath, Chithra'
'Abdul, Rinshad V.'
'Fritz, Matthew'
'Puente, Andrew R.'
'Johnson, Jordan L.'
'Polavarapu, Prasad L.'
'Ibnusaud, Ibrahim'

_publ_section_title
;
 Natural Product-Derived Chiral Pyrrolidine-2,5-diones, Their Molecular
 Structures and Conversion to Pharmacologically Important Skeletons.
;
_journal_name_full 'Journal of natural products'
_journal_paper_doi 10.1021/acs.jnatprod.0c00211
_journal_year 2020
_chemical_formula_moiety 'C16 H20 N O6'
_chemical_formula_sum 'C16 H20 N O6'
_chemical_formula_weight 322.33
_space_group_crystal_system monoclinic
_space_group_IT_number 4
_space_group_name_Hall 'P 2yb'
_space_group_name_H-M_alt 'P 1 21 1'
_atom_sites_solution_hydrogens mixed
_audit_creation_method SHELXL-2014/7
_cell_angle_alpha 90
_cell_angle_beta 106.154(11)
_cell_angle_gamma 90
_cell_formula_units_Z 2
_cell_length_a 8.811(3)
_cell_length_b 8.873(3)
_cell_length_c 10.494(4)
_cell_measurement_reflns_used 518
_cell_measurement_temperature 296(2)
_cell_measurement_theta_max 21.66
_cell_measurement_theta_min 2.41
_cell_volume 788.0(5)
_computing_cell_refinement 'Bruker SAINT'
_computing_data_collection 'Bruker APEX2'
_computing_data_reduction 'Bruker SAINT'
_computing_molecular_graphics 'Bruker SHELXTL'
_computing_publication_material 'Bruker SHELXTL'
_computing_structure_refinement 'SHELXL-2014/7 (Sheldrick, 2014)'
_computing_structure_solution 'SHELXS-97 (Sheldrick 2008)'
_diffrn_ambient_temperature 296(2)
_diffrn_measured_fraction_theta_full 0.660
_diffrn_measured_fraction_theta_max 0.660
_diffrn_measurement_device_type 'Bruker APEX-II CCD'
_diffrn_measurement_method '\f and \w scans'
_diffrn_radiation_type MoK\a
_diffrn_radiation_wavelength 0.71073
_diffrn_reflns_av_R_equivalents 0.0337
_diffrn_reflns_av_unetI/netI 0.0589
_diffrn_reflns_Laue_measured_fraction_full 0.660
_diffrn_reflns_Laue_measured_fraction_max 0.660
_diffrn_reflns_limit_h_max 10
_diffrn_reflns_limit_h_min -9
_diffrn_reflns_limit_k_max 10
_diffrn_reflns_limit_k_min -7
_diffrn_reflns_limit_l_max 10
_diffrn_reflns_limit_l_min -12
_diffrn_reflns_number 1546
_diffrn_reflns_point_group_measured_fraction_full 0.455
_diffrn_reflns_point_group_measured_fraction_max 0.455
_diffrn_reflns_theta_full 24.988
_diffrn_reflns_theta_max 24.988
_diffrn_reflns_theta_min 2.406
_exptl_absorpt_coefficient_mu 0.104
_exptl_absorpt_correction_T_max 0.989
_exptl_absorpt_correction_T_min 0.974
_exptl_absorpt_correction_type multi-scan
_exptl_absorpt_process_details 'SADABS V2014/5(Bruker AXS.Inc)'
_exptl_crystal_colour Colourless
_exptl_crystal_density_diffrn 1.358
_exptl_crystal_description Block
_exptl_crystal_F_000 342
_exptl_crystal_size_max 0.250
_exptl_crystal_size_mid 0.220
_exptl_crystal_size_min 0.100
_refine_diff_density_max 0.186
_refine_diff_density_min -0.175
_refine_diff_density_rms 0.043
_refine_ls_abs_structure_details
; 
 Flack x determined using 204 quotients [(I+)-(I-)]/[(I+)+(I-)] 
 (Parsons, Flack and Wagner, Acta Cryst. B69 (2013) 249-259). 
;
_refine_ls_abs_structure_Flack -2.5(10)
_refine_ls_extinction_coef 0.007(5)
_refine_ls_extinction_expression Fc^*^=kFc[1+0.001xFc^2^\l^3^/sin(2\q)]^-1/4^
_refine_ls_extinction_method 'SHELXL-2014/7 (Sheldrick 2014'
_refine_ls_goodness_of_fit_ref 1.065
_refine_ls_hydrogen_treatment mixed
_refine_ls_matrix_type full
_refine_ls_number_parameters 219
_refine_ls_number_reflns 1270
_refine_ls_number_restraints 1
_refine_ls_restrained_S_all 1.064
_refine_ls_R_factor_all 0.0836
_refine_ls_R_factor_gt 0.0511
_refine_ls_shift/su_max 0.001
_refine_ls_shift/su_mean 0.000
_refine_ls_structure_factor_coef Fsqd
_refine_ls_weighting_details 'w=1/[\s^2^(Fo^2^)+(0.0398P)^2^+0.7762P] where P=(Fo^2^+2Fc^2^)/3'
_refine_ls_weighting_scheme calc
_refine_ls_wR_factor_gt 0.1068
_refine_ls_wR_factor_ref 0.1288
_reflns_Friedel_coverage 0.288
_reflns_Friedel_fraction_full 0.219
_reflns_Friedel_fraction_max 0.219
_reflns_number_gt 941
_reflns_number_total 1270
_reflns_threshold_expression 'I > 2\s(I)'
_cod_data_source_file np0c00211_si_005.cif
_cod_data_source_block HACR
_cod_original_cell_volume 788.1(5)
_cod_original_sg_symbol_H-M 'P 21'
_cod_database_code 1558436
_shelx_shelxl_version_number 2014/7
_shelx_space_group_comment
; 
The symmetry employed for this shelxl refinement is uniquely defined 
by the following loop, which should always be used as a source of 
symmetry information in preference to the above space-group names. 
They are only intended as comments. 
;
_shelx_estimated_absorpt_t_min 0.974
_shelx_estimated_absorpt_t_max 0.989

loop_
_space_group_symop_operation_xyz
'x, y, z'
'-x, y+1/2, -z'

loop_
_atom_site_label
_atom_site_type_symbol
_atom_site_fract_x
_atom_site_fract_y
_atom_site_fract_z
_atom_site_U_iso_or_equiv
_atom_site_adp_type
_atom_site_occupancy
_atom_site_site_symmetry_order
_atom_site_calc_flag
_atom_site_refinement_flags_posn
_atom_site_refinement_flags_adp
_atom_site_refinement_flags_occupancy
_atom_site_disorder_assembly
_atom_site_disorder_group
C1 C 0.4527(11) 0.3956(9) 0.1338(9) 0.050(2) Uani 1 1 d . . . . .
H1 H 0.5262 0.4674 0.1254 0.060 Uiso 1 1 calc R U . . .
C2 C 0.3067(10) 0.4418(9) 0.1449(10) 0.052(3) Uani 1 1 d . . . . .
H2 H 0.2842 0.5442 0.1444 0.062 Uiso 1 1 calc R U . . .
C3 C 0.1940(12) 0.3387(9) 0.1569(9) 0.046(2) Uani 1 1 d . . . . .
C4 C 0.2297(10) 0.1838(9) 0.1561(9) 0.039(2) Uani 1 1 d . . . . .
C5 C 0.3761(10) 0.1382(9) 0.1451(9) 0.043(2) Uani 1 1 d . . . . .
H5 H 0.3983 0.0358 0.1446 0.052 Uiso 1 1 calc R U . . .
C6 C 0.4913(10) 0.2427(10) 0.1349(9) 0.047(2) Uani 1 1 d . . . . .
C7 C 0.6512(10) 0.1932(9) 0.1295(9) 0.046(2) Uani 1 1 d . . . . .
H7A H 0.6951 0.2699 0.0843 0.055 Uiso 1 1 calc R U . . .
H7B H 0.6403 0.1015 0.0775 0.055 Uiso 1 1 calc R U . . .
C8 C 0.7686(9) 0.1640(9) 0.2677(9) 0.048(2) Uani 1 1 d . . . . .
H8A H 0.8708 0.1370 0.2567 0.057 Uiso 1 1 calc R U . . .
H8B H 0.7814 0.2557 0.3199 0.057 Uiso 1 1 calc R U . . .
C9 C 0.6605(10) 0.0627(9) 0.4436(9) 0.042(2) Uani 1 1 d . . . . .
C10 C 0.6106(11) -0.0841(10) 0.4893(9) 0.053(3) Uani 1 1 d . . . . .
H10A H 0.4990 -0.0825 0.4843 0.063 Uiso 1 1 calc R U . . .
H10B H 0.6706 -0.1053 0.5800 0.063 Uiso 1 1 calc R U . . .
C11 C 0.6450(10) -0.2023(9) 0.3938(9) 0.042(2) Uani 1 1 d . . . . .
C12 C 0.7784(12) -0.3111(10) 0.4650(10) 0.060(3) Uani 1 1 d . . . . .
C13 C 0.9203(11) -0.2323(10) 0.4479(11) 0.067(3) Uani 1 1 d . . . . .
H13A H 0.9555 -0.1556 0.5156 0.080 Uiso 1 1 calc R U . . .
H13B H 1.0059 -0.3033 0.4545 0.080 Uiso 1 1 calc R U . . .
C14 C 0.7179(10) -0.1153(8) 0.3002(10) 0.043(2) Uani 1 1 d . . . . .
H14 H 0.6562 -0.1302 0.2078 0.052 Uiso 1 1 calc R U . . .
C15 C 0.0092(13) 0.5274(10) 0.1800(11) 0.074(3) Uani 1 1 d . . . . .
H15A H 0.0948 0.5782 0.2420 0.110 Uiso 1 1 calc R U . . .
H15B H -0.0844 0.5348 0.2095 0.110 Uiso 1 1 calc R U . . .
H15C H -0.0097 0.5735 0.0943 0.110 Uiso 1 1 calc R U . . .
C16 C 0.1446(13) -0.0688(10) 0.1753(12) 0.074(3) Uani 1 1 d . . . . .
H16A H 0.1650 -0.1025 0.0947 0.111 Uiso 1 1 calc R U . . .
H16B H 0.0552 -0.1221 0.1882 0.111 Uiso 1 1 calc R U . . .
H16C H 0.2355 -0.0880 0.2487 0.111 Uiso 1 1 calc R U . . .
N1 N 0.7139(7) 0.0438(7) 0.3385(7) 0.0383(17) Uani 1 1 d . . . . .
O1 O 0.0491(7) 0.3720(6) 0.1716(7) 0.0583(18) Uani 1 1 d . . . . .
O2 O 0.1117(7) 0.0900(6) 0.1666(7) 0.0568(19) Uani 1 1 d . . . . .
O3 O 0.6570(8) 0.1867(6) 0.4981(7) 0.065(2) Uani 1 1 d . . . . .
O4 O 0.5044(7) -0.2757(7) 0.3215(6) 0.0557(17) Uani 1 1 d . . . . .
O5 O 0.7593(9) -0.4502(7) 0.3897(7) 0.077(2) Uani 1 1 d . . . . .
O6 O 0.8742(7) -0.1655(6) 0.3196(7) 0.0572(18) Uani 1 1 d . . . . .
H1O H 0.439(10) -0.306(9) 0.391(8) 0.05(2) Uiso 1 1 d . . . . .
H2O H 0.645(10) -0.451(11) 0.382(8) 0.06(3) Uiso 1 1 d . . . . .

loop_
_atom_site_aniso_label
_atom_site_aniso_U_11
_atom_site_aniso_U_22
_atom_site_aniso_U_33
_atom_site_aniso_U_23
_atom_site_aniso_U_13
_atom_site_aniso_U_12
C1 0.050(6) 0.036(5) 0.069(7) 0.015(4) 0.023(5) -0.005(5)
C2 0.051(6) 0.032(5) 0.072(8) 0.002(4) 0.016(5) 0.006(5)
C3 0.059(6) 0.036(5) 0.044(6) 0.000(4) 0.018(5) -0.004(5)
C4 0.037(5) 0.033(5) 0.052(6) 0.000(4) 0.018(4) -0.006(4)
C5 0.045(5) 0.026(4) 0.061(6) 0.000(4) 0.020(4) -0.003(4)
C6 0.042(5) 0.043(5) 0.056(6) 0.010(4) 0.016(5) 0.004(5)
C7 0.051(5) 0.028(5) 0.067(6) -0.001(4) 0.032(5) -0.008(4)
C8 0.039(5) 0.026(4) 0.079(7) -0.002(4) 0.020(5) -0.014(4)
C9 0.036(5) 0.036(5) 0.054(6) 0.002(5) 0.013(4) -0.008(4)
C10 0.059(6) 0.043(5) 0.062(7) -0.003(4) 0.027(5) -0.005(5)
C11 0.047(5) 0.028(4) 0.055(6) 0.004(4) 0.022(5) -0.004(4)
C12 0.064(7) 0.046(6) 0.068(7) 0.006(5) 0.015(6) 0.023(6)
C13 0.048(6) 0.052(7) 0.097(9) -0.015(6) 0.016(6) 0.011(6)
C14 0.036(5) 0.034(5) 0.063(7) -0.004(4) 0.021(4) 0.004(4)
C15 0.072(7) 0.047(6) 0.106(10) -0.007(6) 0.030(7) 0.012(7)
C16 0.058(7) 0.040(5) 0.132(11) 0.003(6) 0.041(7) -0.010(5)
N1 0.039(4) 0.029(3) 0.053(5) -0.002(3) 0.021(4) -0.004(3)
O1 0.049(4) 0.041(4) 0.089(5) 0.003(3) 0.026(4) 0.014(3)
O2 0.050(4) 0.034(3) 0.093(6) 0.000(3) 0.030(4) -0.001(3)
O3 0.067(5) 0.037(4) 0.100(6) -0.018(3) 0.041(4) -0.006(4)
O4 0.051(4) 0.050(4) 0.071(5) -0.008(3) 0.025(4) -0.017(3)
O5 0.079(6) 0.038(4) 0.116(7) 0.001(4) 0.033(5) 0.015(4)
O6 0.047(4) 0.043(4) 0.093(5) -0.001(3) 0.038(4) 0.003(3)

loop_
_atom_type_symbol
_atom_type_description
_atom_type_scat_dispersion_real
_atom_type_scat_dispersion_imag
_atom_type_scat_source
C C 0.0033 0.0016 'International Tables Vol C Tables 4.2.6.8 and 6.1.1.4'
H H 0.0000 0.0000 'International Tables Vol C Tables 4.2.6.8 and 6.1.1.4'
N N 0.0061 0.0033 'International Tables Vol C Tables 4.2.6.8 and 6.1.1.4'
O O 0.0106 0.0060 'International Tables Vol C Tables 4.2.6.8 and 6.1.1.4'

loop_
_geom_angle_atom_site_label_1
_geom_angle_atom_site_label_2
_geom_angle_atom_site_label_3
_geom_angle
_geom_angle_site_symmetry_1
_geom_angle_site_symmetry_3
_geom_angle_publ_flag
C2 C1 C6 121.0(8) . . ?
C2 C1 H1 119.5 . . ?
C6 C1 H1 119.5 . . ?
C3 C2 C1 121.3(8) . . ?
C3 C2 H2 119.3 . . ?
C1 C2 H2 119.3 . . ?
O1 C3 C2 126.0(7) . . ?
O1 C3 C4 115.5(8) . . ?
C2 C3 C4 118.5(8) . . ?
O2 C4 C5 125.3(7) . . ?
O2 C4 C3 114.8(7) . . ?
C5 C4 C3 119.9(8) . . ?
C4 C5 C6 121.6(7) . . ?
C4 C5 H5 119.2 . . ?
C6 C5 H5 119.2 . . ?
C5 C6 C1 117.6(8) . . ?
C5 C6 C7 121.3(8) . . ?
C1 C6 C7 121.0(8) . . ?
C6 C7 C8 113.9(7) . . ?
C6 C7 H7A 108.8 . . ?
C8 C7 H7A 108.8 . . ?
C6 C7 H7B 108.8 . . ?
C8 C7 H7B 108.8 . . ?
H7A C7 H7B 107.7 . . ?
N1 C8 C7 111.7(6) . . ?
N1 C8 H8A 109.3 . . ?
C7 C8 H8A 109.3 . . ?
N1 C8 H8B 109.3 . . ?
C7 C8 H8B 109.3 . . ?
H8A C8 H8B 107.9 . . ?
O3 C9 N1 123.7(8) . . ?
O3 C9 C10 125.1(8) . . ?
N1 C9 C10 111.2(7) . . ?
C9 C10 C11 104.8(7) . . ?
C9 C10 H10A 110.8 . . ?
C11 C10 H10A 110.8 . . ?
C9 C10 H10B 110.8 . . ?
C11 C10 H10B 110.8 . . ?
H10A C10 H10B 108.9 . . ?
O4 C11 C14 110.5(7) . . ?
O4 C11 C10 111.1(7) . . ?
C14 C11 C10 105.6(6) . . ?
O4 C11 C12 113.9(7) . . ?
C14 C11 C12 103.2(7) . . ?
C10 C11 C12 111.8(8) . . ?
O5 C12 C13 107.9(9) . . ?
O5 C12 C11 108.1(8) . . ?
C13 C12 C11 101.5(7) . . ?
O6 C13 C12 106.4(8) . . ?
O6 C13 H13A 110.4 . . ?
C12 C13 H13A 110.4 . . ?
O6 C13 H13B 110.4 . . ?
C12 C13 H13B 110.4 . . ?
H13A C13 H13B 108.6 . . ?
O6 C14 N1 111.2(7) . . ?
O6 C14 C11 108.5(7) . . ?
N1 C14 C11 105.3(6) . . ?
O6 C14 H14 110.6 . . ?
N1 C14 H14 110.6 . . ?
C11 C14 H14 110.6 . . ?
O1 C15 H15A 109.5 . . ?
O1 C15 H15B 109.5 . . ?
H15A C15 H15B 109.5 . . ?
O1 C15 H15C 109.5 . . ?
H15A C15 H15C 109.5 . . ?
H15B C15 H15C 109.5 . . ?
O2 C16 H16A 109.5 . . ?
O2 C16 H16B 109.5 . . ?
H16A C16 H16B 109.5 . . ?
O2 C16 H16C 109.5 . . ?
H16A C16 H16C 109.5 . . ?
H16B C16 H16C 109.5 . . ?
C9 N1 C8 125.2(6) . . ?
C9 N1 C14 112.9(7) . . ?
C8 N1 C14 121.8(7) . . ?
C3 O1 C15 118.1(7) . . ?
C4 O2 C16 117.4(7) . . ?
C11 O4 H1O 108(4) . . ?
C12 O5 H2O 90(6) . . ?
C14 O6 C13 106.2(7) . . ?

loop_
_geom_bond_atom_site_label_1
_geom_bond_atom_site_label_2
_geom_bond_distance
_geom_bond_site_symmetry_2
_geom_bond_publ_flag
C1 C2 1.385(13) . ?
C1 C6 1.398(11) . ?
C1 H1 0.9300 . ?
C2 C3 1.382(12) . ?
C2 H2 0.9300 . ?
C3 O1 1.360(11) . ?
C3 C4 1.410(11) . ?
C4 O2 1.360(9) . ?
C4 C5 1.387(11) . ?
C5 C6 1.401(12) . ?
C5 H5 0.9300 . ?
C6 C7 1.492(11) . ?
C7 C8 1.551(11) . ?
C7 H7A 0.9700 . ?
C7 H7B 0.9700 . ?
C8 N1 1.456(10) . ?
C8 H8A 0.9700 . ?
C8 H8B 0.9700 . ?
C9 O3 1.245(10) . ?
C9 N1 1.324(10) . ?
C9 C10 1.496(12) . ?
C10 C11 1.539(11) . ?
C10 H10A 0.9700 . ?
C10 H10B 0.9700 . ?
C11 O4 1.418(10) . ?
C11 C14 1.525(12) . ?
C11 C12 1.544(12) . ?
C12 O5 1.450(12) . ?
C12 C13 1.487(14) . ?
C13 O6 1.423(12) . ?
C13 H13A 0.9700 . ?
C13 H13B 0.9700 . ?
C14 O6 1.407(10) . ?
C14 N1 1.471(10) . ?
C14 H14 0.9800 . ?
C15 O1 1.432(10) . ?
C15 H15A 0.9600 . ?
C15 H15B 0.9600 . ?
C15 H15C 0.9600 . ?
C16 O2 1.437(10) . ?
C16 H16A 0.9600 . ?
C16 H16B 0.9600 . ?
C16 H16C 0.9600 . ?
O4 H1O 1.08(9) . ?
O5 H2O 0.99(8) . ?

loop_
_geom_torsion_atom_site_label_1
_geom_torsion_atom_site_label_2
_geom_torsion_atom_site_label_3
_geom_torsion_atom_site_label_4
_geom_torsion
_geom_torsion_site_symmetry_1
_geom_torsion_site_symmetry_2
_geom_torsion_site_symmetry_3
_geom_torsion_site_symmetry_4
_geom_torsion_publ_flag
C6 C1 C2 C3 -0.3(15) . . . . ?
C1 C2 C3 O1 178.3(10) . . . . ?
C1 C2 C3 C4 -0.6(14) . . . . ?
O1 C3 C4 O2 1.7(10) . . . . ?
C2 C3 C4 O2 -179.2(8) . . . . ?
O1 C3 C4 C5 -178.3(9) . . . . ?
C2 C3 C4 C5 0.8(12) . . . . ?
O2 C4 C5 C6 -179.9(8) . . . . ?
C3 C4 C5 C6 0.1(13) . . . . ?
C4 C5 C6 C1 -1.1(13) . . . . ?
C4 C5 C6 C7 177.1(9) . . . . ?
C2 C1 C6 C5 1.2(13) . . . . ?
C2 C1 C6 C7 -177.0(9) . . . . ?
C5 C6 C7 C8 -83.8(10) . . . . ?
C1 C6 C7 C8 94.3(9) . . . . ?
C6 C7 C8 N1 61.6(9) . . . . ?
O3 C9 C10 C11 -177.4(9) . . . . ?
N1 C9 C10 C11 0.9(10) . . . . ?
C9 C10 C11 O4 -118.3(7) . . . . ?
C9 C10 C11 C14 1.6(10) . . . . ?
C9 C10 C11 C12 113.1(8) . . . . ?
O4 C11 C12 O5 29.0(10) . . . . ?
C14 C11 C12 O5 -90.9(9) . . . . ?
C10 C11 C12 O5 156.0(8) . . . . ?
O4 C11 C12 C13 142.4(8) . . . . ?
C14 C11 C12 C13 22.5(9) . . . . ?
C10 C11 C12 C13 -90.6(8) . . . . ?
O5 C12 C13 O6 76.9(9) . . . . ?
C11 C12 C13 O6 -36.7(9) . . . . ?
O4 C11 C14 O6 -123.8(7) . . . . ?
C10 C11 C14 O6 115.9(8) . . . . ?
C12 C11 C14 O6 -1.6(9) . . . . ?
O4 C11 C14 N1 117.0(7) . . . . ?
C10 C11 C14 N1 -3.2(10) . . . . ?
C12 C11 C14 N1 -120.8(7) . . . . ?
O3 C9 N1 C8 -3.1(13) . . . . ?
C10 C9 N1 C8 178.6(7) . . . . ?
O3 C9 N1 C14 175.1(8) . . . . ?
C10 C9 N1 C14 -3.2(10) . . . . ?
C7 C8 N1 C9 -108.8(9) . . . . ?
C7 C8 N1 C14 73.1(9) . . . . ?
O6 C14 N1 C9 -113.2(8) . . . . ?
C11 C14 N1 C9 4.1(10) . . . . ?
O6 C14 N1 C8 65.1(10) . . . . ?
C11 C14 N1 C8 -177.6(7) . . . . ?
C2 C3 O1 C15 -2.1(13) . . . . ?
C4 C3 O1 C15 176.8(8) . . . . ?
C5 C4 O2 C16 4.1(13) . . . . ?
C3 C4 O2 C16 -176.0(8) . . . . ?
N1 C14 O6 C13 94.0(8) . . . . ?
C11 C14 O6 C13 -21.3(9) . . . . ?
C12 C13 O6 C14 37.1(9) . . . . ?
